data_1512820
loop_
_publ_author_name
'Linsheng Feng'
'Zhichao Chen'
'Matthias Zeller'
'Rudy L. Luck'

_publ_section_title
;
 Polymorphs or solvates? Coordination of 3,5-dihydroxybenzoate to copper
 and zinc metal centers
;
_journal_name_full
;
Inorganica Chimica Acta
;
_journal_page_first 729
_journal_page_last 740
_journal_paper_doi 10.1016/j.ica.2012.09.036
_journal_volume 394
_journal_year 2013
_chemical_compound_source 'synthesis as described'
_chemical_formula_moiety 'C24 H20 Cu N2 O8, C H4 O, 2(C H2 Cl2)'
_chemical_formula_sum 'C27 H28 Cl4 Cu N2 O9'
_chemical_formula_weight 729.8
_space_group_IT_number 14
_symmetry_cell_setting monoclinic
_symmetry_Int_Tables_number 14
_symmetry_space_group_name_Hall '-P 2ybc'
_symmetry_space_group_name_H-M 'P 1 21/c 1'
_atom_sites_solution_hydrogens geom
_atom_sites_solution_primary direct
_atom_sites_solution_secondary difmap
_cell_angle_alpha 90
_cell_angle_beta 105.488(3)
_cell_angle_gamma 90
_cell_formula_units_Z 4
_cell_length_a 13.532(2)
_cell_length_b 15.229(3)
_cell_length_c 15.657(3)
_cell_measurement_reflns_used 7407
_cell_measurement_temperature 100(2)
_cell_measurement_theta_max 30.214
_cell_measurement_theta_min 2.6749
_cell_measurement_wavelength 0.71073
_cell_volume 3109.4(10)
_computing_cell_refinement 'SAINT V7.66A integration software'
_computing_data_collection 'Bruker APEX2 software'
_computing_data_reduction 'SORTAV (Blessing, 1995)'
_computing_molecular_graphics 'Ortep-3 for Windows (Farrugia, 1997)'
_computing_publication_material 'WinGX publication routines (Farrugia, 1999)'
_computing_structure_refinement 'SHELXL-97 (Sheldrick, 2008)'
_computing_structure_solution 'SIR2004 (Giacovazzo et al, 2004)'
_diffrn_ambient_temperature 100(2)
_diffrn_detector 'APEX-II CCD'
_diffrn_measured_fraction_theta_full 0.998
_diffrn_measured_fraction_theta_max 0.965
_diffrn_measurement_device '\k-geometry diffractometer'
_diffrn_measurement_device_type 'Bruker APEX-II'
_diffrn_measurement_method '\f or \w oscillation scans'
_diffrn_orient_matrix_type 'x-axis to radiation source'
_diffrn_orient_matrix_UB_11 -0.25627E-1
_diffrn_orient_matrix_UB_12 0.618443E-1
_diffrn_orient_matrix_UB_13 -0.81892E-2
_diffrn_orient_matrix_UB_21 0.722561E-1
_diffrn_orient_matrix_UB_22 0.21861E-1
_diffrn_orient_matrix_UB_23 0.143173E-1
_diffrn_orient_matrix_UB_31 -0.175718E-2
_diffrn_orient_matrix_UB_32 -0.301392E-2
_diffrn_orient_matrix_UB_33 -0.641906E-1
_diffrn_radiation_monochromator graphite
_diffrn_radiation_probe x-ray
_diffrn_radiation_type MoK\a
_diffrn_radiation_wavelength 0.71073
_diffrn_reflns_av_R_equivalents 0.0386
_diffrn_reflns_av_unetI/netI 0.0454
_diffrn_reflns_limit_h_max 18
_diffrn_reflns_limit_h_min -19
_diffrn_reflns_limit_k_max 21
_diffrn_reflns_limit_k_min -21
_diffrn_reflns_limit_l_max 22
_diffrn_reflns_limit_l_min -21
_diffrn_reflns_number 28820
_diffrn_reflns_theta_full 28
_diffrn_reflns_theta_max 30.42
_diffrn_reflns_theta_min 1.9
_diffrn_source 'sealed x-ray tube'
_exptl_absorpt_coefficient_mu 1.1
_exptl_absorpt_correction_T_max 0.746
_exptl_absorpt_correction_T_min 0.642
_exptl_absorpt_correction_type multi-scan
_exptl_absorpt_process_details
;
SADABS-2008/1 - Bruker AXS area detector scaling and absorption correction
;
_exptl_crystal_colour colourless
_exptl_crystal_density_diffrn 1.559
_exptl_crystal_density_method 'not measured'
_exptl_crystal_description prism
_exptl_crystal_F_000 1492
_exptl_crystal_size_max 0.4
_exptl_crystal_size_mid 0.4
_exptl_crystal_size_min 0.4
_refine_diff_density_max 0.66
_refine_diff_density_min -0.684
_refine_diff_density_rms 0.084
_refine_ls_extinction_method none
_refine_ls_goodness_of_fit_ref 1.072
_refine_ls_hydrogen_treatment mixed
_refine_ls_matrix_type full
_refine_ls_number_parameters 409
_refine_ls_number_reflns 9091
_refine_ls_number_restraints 0
_refine_ls_restrained_S_all 1.072
_refine_ls_R_factor_all 0.0606
_refine_ls_R_factor_gt 0.0408
_refine_ls_shift/su_max 0.001
_refine_ls_shift/su_mean 0
_refine_ls_structure_factor_coef Fsqd
_refine_ls_weighting_details 'calc w=1/[\s^2^(Fo^2^)+(0.0404P)^2^+2.0384P] where P=(Fo^2^+2Fc^2^)/3'
_refine_ls_weighting_scheme calc
_refine_ls_wR_factor_gt 0.0932
_refine_ls_wR_factor_ref 0.1022
_reflns_number_gt 7020
_reflns_number_total 9091
_reflns_threshold_expression >2\s(I)
_cod_data_source_file ICA-2013-394-729-740-2.cif
_cod_data_source_block 11mz006_0m
_cod_depositor_comments
;

2019-06-04
Z value and formula fixed to values more according to usual
chemical conventions.                 miguel
;
_cod_original_formula_sum 'C54 H56 Cl8 Cu2 N4 O18'
_cod_original_formula_weight 1459.7
_cod_original_formula_moiety 'C48 H40 Cu2 N4 O16, 2(C H4 O), 4(C H2 Cl2)'
_cod_original_formula_units_Z 2
_cod_original_sg_symbol_H-M 'P 21/c'
_cod_database_code 1512820

loop_
_symmetry_equiv_pos_as_xyz
'x, y, z'
'-x, y+1/2, -z+1/2'
'-x, -y, -z'
'x, -y-1/2, z-1/2'

loop_
_atom_site_label
_atom_site_type_symbol
_atom_site_fract_x
_atom_site_fract_y
_atom_site_fract_z
_atom_site_U_iso_or_equiv
_atom_site_adp_type
_atom_site_occupancy
_atom_site_symmetry_multiplicity
_atom_site_calc_flag
_atom_site_refinement_flags
Cu1 Cu 0.708824(19) 0.234241(16) 0.549165(16) 0.01060(6) Uani 1 1 d .
N1 N 0.66364(13) 0.10966(11) 0.55677(11) 0.0134(3) Uani 1 1 d .
N2 N 0.76653(13) 0.35475(11) 0.54073(11) 0.0133(3) Uani 1 1 d .
O1 O 0.78848(11) 0.23003(10) 0.67302(9) 0.0135(3) Uani 1 1 d .
O2 O 0.93542(11) 0.17478(10) 0.65727(9) 0.0147(3) Uani 1 1 d .
O3 O 1.18432(13) 0.24201(14) 0.95114(12) 0.0278(4) Uani 1 1 d .
H31 H 1.202(3) 0.259(2) 0.995(2) 0.037(10) Uiso 1 1 d .
O4 O 0.85610(12) 0.33402(11) 0.98230(10) 0.0162(3) Uani 1 1 d .
H41 H 0.886(3) 0.334(2) 1.029(2) 0.039(10) Uiso 1 1 d .
O5 O 0.62988(11) 0.23884(10) 0.42431(9) 0.0140(3) Uani 1 1 d .
O6 O 0.48037(12) 0.29110(10) 0.43874(9) 0.0171(3) Uani 1 1 d .
O7 O 0.57403(11) 0.30607(10) 0.60039(10) 0.0134(3) Uani 1 1 d .
H71 H 0.543(2) 0.304(2) 0.548(2) 0.036(9) Uiso 1 1 d .
O8 O 0.25348(12) 0.20091(12) 0.62373(10) 0.0214(3) Uani 1 1 d .
H81 H 0.221(2) 0.176(2) 0.654(2) 0.038(9) Uiso 1 1 d .
C1 C 0.63228(17) 0.08038(15) 0.62603(14) 0.0178(4) Uani 1 1 d .
H1 H 0.629 0.1205 0.6716 0.021 Uiso 1 1 calc R
C2 C 0.60447(18) -0.00623(15) 0.63350(16) 0.0228(5) Uani 1 1 d .
H2 H 0.5807 -0.0248 0.6825 0.027 Uiso 1 1 calc R
C3 C 0.61193(19) -0.06541(15) 0.56821(17) 0.0256(5) Uani 1 1 d .
H3 H 0.5947 -0.1254 0.5724 0.031 Uiso 1 1 calc R
C4 C 0.64491(19) -0.03578(15) 0.49686(16) 0.0234(5) Uani 1 1 d .
H4 H 0.6509 -0.0752 0.4515 0.028 Uiso 1 1 calc R
C5 C 0.66895(17) 0.05215(14) 0.49283(14) 0.0170(4) Uani 1 1 d .
H5 H 0.69 0.0727 0.4431 0.02 Uiso 1 1 calc R
C6 C 0.78464(17) 0.41069(14) 0.60972(14) 0.0173(4) Uani 1 1 d .
H6 H 0.7662 0.3937 0.6618 0.021 Uiso 1 1 calc R
C7 C 0.8291(2) 0.49206(15) 0.60743(17) 0.0255(5) Uani 1 1 d .
H7 H 0.8392 0.5309 0.6565 0.031 Uiso 1 1 calc R
C8 C 0.8587(2) 0.51599(16) 0.53265(18) 0.0294(6) Uani 1 1 d .
H8 H 0.8907 0.5711 0.53 0.035 Uiso 1 1 calc R
C9 C 0.8408(2) 0.45840(16) 0.46169(16) 0.0254(5) Uani 1 1 d .
H9 H 0.861 0.473 0.4098 0.03 Uiso 1 1 calc R
C10 C 0.79304(17) 0.37920(14) 0.46782(14) 0.0176(4) Uani 1 1 d .
H10 H 0.7785 0.3407 0.4183 0.021 Uiso 1 1 calc R
C11 C 0.88294(15) 0.21214(13) 0.70200(13) 0.0114(4) Uani 1 1 d .
C12 C 0.93231(15) 0.23855(13) 0.79637(13) 0.0115(4) Uani 1 1 d .
C13 C 0.87233(16) 0.27666(13) 0.84639(13) 0.0126(4) Uani 1 1 d .
H13 H 0.8013 0.2867 0.8208 0.015 Uiso 1 1 calc R
C14 C 0.91782(15) 0.29991(13) 0.93427(13) 0.0116(4) Uani 1 1 d .
C15 C 1.02186(16) 0.28900(13) 0.97069(13) 0.0132(4) Uani 1 1 d .
H15 H 1.0527 0.306 1.0302 0.016 Uiso 1 1 calc R
C16 C 1.08129(16) 0.25278(14) 0.91918(14) 0.0161(4) Uani 1 1 d .
C17 C 1.03698(16) 0.22616(14) 0.83286(13) 0.0146(4) Uani 1 1 d .
H17 H 1.0776 0.1997 0.7989 0.018 Uiso 1 1 calc R
C18 C 0.51265(15) 0.27784(12) 0.65113(13) 0.0103(4) Uani 1 1 d .
C19 C 0.41119(16) 0.25418(13) 0.61291(13) 0.0129(4) Uani 1 1 d .
H19 H 0.3832 0.2577 0.5505 0.016 Uiso 1 1 calc R
C20 C 0.35129(15) 0.22543(13) 0.66679(13) 0.0133(4) Uani 1 1 d .
C21 C 0.39005(15) 0.22190(13) 0.75832(13) 0.0121(4) Uani 1 1 d .
H21 H 0.3478 0.2041 0.7949 0.015 Uiso 1 1 calc R
C22 C 0.49231(15) 0.24502(12) 0.79534(12) 0.0103(4) Uani 1 1 d .
C23 C 0.55427(15) 0.27276(13) 0.74230(12) 0.0111(4) Uani 1 1 d .
H23 H 0.6239 0.288 0.7681 0.013 Uiso 1 1 calc R
C24 C 0.53733(15) 0.26232(13) 0.39354(13) 0.0113(4) Uani 1 1 d .
O9 O 0.87517(13) 0.60274(10) 0.81683(10) 0.0172(3) Uani 1 1 d .
H91 H 0.930(2) 0.6234(18) 0.8224(18) 0.022(7) Uiso 1 1 d .
C25 C 0.8917(2) 0.52287(16) 0.86606(17) 0.0265(5) Uani 1 1 d .
H25A H 0.9518 0.5291 0.9169 0.04 Uiso 1 1 calc R
H25B H 0.9032 0.475 0.828 0.04 Uiso 1 1 calc R
H25C H 0.8313 0.5096 0.8871 0.04 Uiso 1 1 calc R
C31 C 0.1640(2) 0.10643(17) 0.2451(2) 0.0352(6) Uani 1 1 d .
H31A H 0.231 0.0967 0.2324 0.042 Uiso 1 1 calc R
H31B H 0.1736 0.1512 0.2925 0.042 Uiso 1 1 calc R
Cl1 Cl 0.12221(6) 0.00767(5) 0.28222(5) 0.03897(17) Uani 1 1 d .
Cl2 Cl 0.07520(6) 0.14552(4) 0.14894(5) 0.03698(17) Uani 1 1 d .
C32 C 0.4401(2) 0.01140(16) 0.86324(17) 0.0267(5) Uani 1 1 d .
H32A H 0.4196 0.0688 0.8828 0.032 Uiso 1 1 calc R
H32B H 0.4177 -0.0351 0.8981 0.032 Uiso 1 1 calc R
Cl3 Cl 0.57495(6) 0.00790(5) 0.88390(6) 0.04529(19) Uani 1 1 d .
Cl4 Cl 0.37855(6) -0.00377(4) 0.74933(4) 0.03227(15) Uani 1 1 d .

loop_
_atom_site_aniso_label
_atom_site_aniso_U_11
_atom_site_aniso_U_22
_atom_site_aniso_U_33
_atom_site_aniso_U_23
_atom_site_aniso_U_13
_atom_site_aniso_U_12
Cu1 0.01107(12) 0.01330(11) 0.00554(11) -0.00042(9) -0.00110(9) 0.00004(9)
N1 0.0126(8) 0.0160(8) 0.0107(8) -0.0008(6) 0.0015(7) -0.0002(6)
N2 0.0119(8) 0.0154(8) 0.0121(8) -0.0003(6) 0.0023(7) 0.0015(6)
O1 0.0117(7) 0.0199(7) 0.0069(6) -0.0003(5) -0.0013(5) 0.0013(6)
O2 0.0155(7) 0.0208(7) 0.0074(6) -0.0010(5) 0.0023(6) 0.0008(6)
O3 0.0110(8) 0.0548(12) 0.0137(8) -0.0144(8) -0.0036(7) 0.0069(7)
O4 0.0128(7) 0.0271(8) 0.0076(7) -0.0030(6) 0.0008(6) 0.0031(6)
O5 0.0136(7) 0.0190(7) 0.0074(6) 0.0002(5) -0.0006(6) 0.0027(6)
O6 0.0156(7) 0.0289(8) 0.0069(7) -0.0007(6) 0.0032(6) 0.0018(6)
O7 0.0132(7) 0.0227(8) 0.0047(7) 0.0005(5) 0.0028(6) -0.0014(6)
O8 0.0114(7) 0.0395(10) 0.0105(7) 0.0063(7) -0.0020(6) -0.0099(7)
C1 0.0182(11) 0.0222(10) 0.0134(10) 0.0014(8) 0.0052(9) 0.0004(8)
C2 0.0224(12) 0.0256(11) 0.0228(12) 0.0061(9) 0.0100(10) -0.0023(9)
C3 0.0278(13) 0.0172(11) 0.0322(13) 0.0016(9) 0.0087(11) -0.0068(9)
C4 0.0274(13) 0.0194(11) 0.0238(12) -0.0072(9) 0.0074(10) -0.0040(9)
C5 0.0176(11) 0.0175(10) 0.0157(10) -0.0028(8) 0.0037(8) -0.0018(8)
C6 0.0196(11) 0.0182(10) 0.0138(10) -0.0017(8) 0.0039(9) -0.0013(8)
C7 0.0330(14) 0.0194(11) 0.0228(12) -0.0052(9) 0.0053(11) -0.0041(10)
C8 0.0343(14) 0.0215(12) 0.0334(14) 0.0002(10) 0.0105(12) -0.0090(10)
C9 0.0299(13) 0.0257(12) 0.0239(12) 0.0027(9) 0.0131(11) -0.0036(10)
C10 0.0216(11) 0.0181(10) 0.0147(10) -0.0001(8) 0.0075(9) 0.0024(8)
C11 0.0128(9) 0.0119(9) 0.0086(9) 0.0014(7) 0.0012(7) -0.0025(7)
C12 0.0139(9) 0.0131(8) 0.0065(8) 0.0006(7) 0.0009(7) -0.0015(7)
C13 0.0115(9) 0.0162(9) 0.0096(9) 0.0008(7) 0.0021(7) 0.0004(7)
C14 0.0130(9) 0.0135(9) 0.0085(9) 0.0008(7) 0.0032(7) -0.0002(7)
C15 0.0127(9) 0.0187(10) 0.0064(9) -0.0007(7) -0.0006(7) 0.0006(7)
C16 0.0102(9) 0.0254(11) 0.0105(9) -0.0011(8) -0.0009(8) 0.0015(8)
C17 0.0128(9) 0.0220(10) 0.0080(9) -0.0037(7) 0.0009(8) 0.0016(8)
C18 0.0112(9) 0.0121(9) 0.0080(9) -0.0001(7) 0.0032(7) -0.0006(7)
C19 0.0131(9) 0.0187(10) 0.0051(8) 0.0012(7) -0.0008(7) 0.0010(7)
C20 0.0097(9) 0.0176(10) 0.0106(9) 0.0002(7) -0.0009(7) -0.0013(7)
C21 0.0117(9) 0.0162(9) 0.0080(9) 0.0008(7) 0.0017(7) -0.0005(7)
C22 0.0120(9) 0.0125(9) 0.0052(8) -0.0012(6) 0.0001(7) 0.0015(7)
C23 0.0096(9) 0.0153(9) 0.0074(8) -0.0007(7) 0.0004(7) 0.0004(7)
C24 0.0136(9) 0.0129(8) 0.0069(8) 0.0017(7) 0.0017(7) -0.0024(7)
O9 0.0147(8) 0.0202(8) 0.0176(8) 0.0022(6) 0.0057(6) -0.0007(6)
C25 0.0240(13) 0.0245(12) 0.0307(13) 0.0066(10) 0.0069(11) 0.0007(10)
C31 0.0386(16) 0.0255(13) 0.0419(16) 0.0067(12) 0.0113(13) 0.0001(11)
Cl1 0.0362(4) 0.0333(3) 0.0496(4) 0.0172(3) 0.0155(3) 0.0025(3)
Cl2 0.0533(4) 0.0279(3) 0.0331(3) 0.0064(3) 0.0173(3) 0.0131(3)
C32 0.0247(13) 0.0225(12) 0.0293(13) 0.0018(10) 0.0014(10) -0.0046(10)
Cl3 0.0248(3) 0.0380(4) 0.0660(5) -0.0103(4) -0.0001(3) -0.0025(3)
Cl4 0.0394(4) 0.0247(3) 0.0289(3) -0.0014(2) 0.0023(3) -0.0010(3)

loop_
_atom_type_symbol
_atom_type_description
_atom_type_scat_dispersion_real
_atom_type_scat_dispersion_imag
_atom_type_scat_source
C C 0.0033 0.0016 'International Tables Vol C Tables 4.2.6.8 and 6.1.1.4'
H H 0 0 'International Tables Vol C Tables 4.2.6.8 and 6.1.1.4'
N N 0.0061 0.0033 'International Tables Vol C Tables 4.2.6.8 and 6.1.1.4'
O O 0.0106 0.006 'International Tables Vol C Tables 4.2.6.8 and 6.1.1.4'
Cu Cu 0.3201 1.2651 'International Tables Vol C Tables 4.2.6.8 and 6.1.1.4'
Cl Cl 0.1484 0.1585 'International Tables Vol C Tables 4.2.6.8 and 6.1.1.4'

loop_
_geom_angle_atom_site_label_1
_geom_angle_atom_site_label_2
_geom_angle_atom_site_label_3
_geom_angle
_geom_angle_site_symmetry_3
O1 Cu1 O5 179.46(6) .
O1 Cu1 N1 90.36(7) .
O5 Cu1 N1 89.96(7) .
O1 Cu1 N2 88.52(7) .
O5 Cu1 N2 91.13(7) .
N1 Cu1 N2 174.75(7) .
O1 Cu1 O7 87.20(6) .
O5 Cu1 O7 93.18(6) .
N1 Cu1 O7 97.94(6) .
N2 Cu1 O7 87.13(6) .
C1 N1 C5 118.41(18) .
C1 N1 Cu1 121.95(14) .
C5 N1 Cu1 119.57(14) .
C10 N2 C6 118.42(18) .
C10 N2 Cu1 120.47(14) .
C6 N2 Cu1 121.02(14) .
C11 O1 Cu1 126.85(13) .
C16 O3 H31 111(3) .
C14 O4 H41 107(3) .
C24 O5 Cu1 127.48(13) .
C18 O7 Cu1 132.51(12) .
C18 O7 H71 110(2) .
Cu1 O7 H71 83(2) .
C20 O8 H81 116(2) .
N1 C1 C2 122.4(2) .
N1 C1 H1 118.8 .
C2 C1 H1 118.8 .
C1 C2 C3 118.8(2) .
C1 C2 H2 120.6 .
C3 C2 H2 120.6 .
C4 C3 C2 119.1(2) .
C4 C3 H3 120.5 .
C2 C3 H3 120.5 .
C5 C4 C3 118.9(2) .
C5 C4 H4 120.6 .
C3 C4 H4 120.6 .
N1 C5 C4 122.4(2) .
N1 C5 H5 118.8 .
C4 C5 H5 118.8 .
N2 C6 C7 122.3(2) .
N2 C6 H6 118.9 .
C7 C6 H6 118.9 .
C6 C7 C8 119.0(2) .
C6 C7 H7 120.5 .
C8 C7 H7 120.5 .
C7 C8 C9 119.0(2) .
C7 C8 H8 120.5 .
C9 C8 H8 120.5 .
C10 C9 C8 118.7(2) .
C10 C9 H9 120.6 .
C8 C9 H9 120.6 .
N2 C10 C9 122.6(2) .
N2 C10 H10 118.7 .
C9 C10 H10 118.7 .
O2 C11 O1 124.28(18) .
O2 C11 C12 119.91(18) .
O1 C11 C12 115.80(17) .
C17 C12 C13 120.45(18) .
C17 C12 C11 120.21(17) .
C13 C12 C11 119.33(18) .
C14 C13 C12 119.31(19) .
C14 C13 H13 120.3 .
C12 C13 H13 120.3 .
O4 C14 C15 121.60(18) .
O4 C14 C13 117.76(18) .
C15 C14 C13 120.64(18) .
C14 C15 C16 119.36(18) .
C14 C15 H15 120.3 .
C16 C15 H15 120.3 .
O3 C16 C17 117.26(18) .
O3 C16 C15 121.84(19) .
C17 C16 C15 120.90(19) .
C16 C17 C12 119.26(18) .
C16 C17 H17 120.4 .
C12 C17 H17 120.4 .
O7 C18 C23 118.25(17) .
O7 C18 C19 121.07(17) .
C23 C18 C19 120.67(17) .
C20 C19 C18 119.35(18) .
C20 C19 H19 120.3 .
C18 C19 H19 120.3 .
O8 C20 C19 115.61(18) .
O8 C20 C21 123.17(18) .
C19 C20 C21 121.22(19) .
C20 C21 C22 118.56(18) .
C20 C21 H21 120.7 .
C22 C21 H21 120.7 .
C23 C22 C21 121.10(18) .
C23 C22 C24 119.30(18) 4_566
C21 C22 C24 119.58(17) 4_566
C18 C23 C22 119.06(18) .
C18 C23 H23 120.5 .
C22 C23 H23 120.5 .
O6 C24 O5 125.24(18) .
O6 C24 C22 117.47(18) 4_565
O5 C24 C22 117.29(17) 4_565
C25 O9 H91 106(2) .
O9 C25 H25A 109.5 .
O9 C25 H25B 109.5 .
H25A C25 H25B 109.5 .
O9 C25 H25C 109.5 .
H25A C25 H25C 109.5 .
H25B C25 H25C 109.5 .
Cl1 C31 Cl2 111.44(17) .
Cl1 C31 H31A 109.3 .
Cl2 C31 H31A 109.3 .
Cl1 C31 H31B 109.3 .
Cl2 C31 H31B 109.3 .
H31A C31 H31B 108 .
Cl3 C32 Cl4 111.47(14) .
Cl3 C32 H32A 109.3 .
Cl4 C32 H32A 109.3 .
Cl3 C32 H32B 109.3 .
Cl4 C32 H32B 109.3 .
H32A C32 H32B 108 .

loop_
_geom_bond_atom_site_label_1
_geom_bond_atom_site_label_2
_geom_bond_distance
_geom_bond_site_symmetry_2
Cu1 O1 1.9520(15) .
Cu1 O5 1.9627(15) .
Cu1 N1 2.0066(18) .
Cu1 N2 2.0125(18) .
Cu1 O7 2.4389(14) .
N1 C1 1.342(3) .
N1 C5 1.346(3) .
N2 C10 1.338(3) .
N2 C6 1.346(3) .
O1 C11 1.267(2) .
O2 C11 1.259(2) .
O3 C16 1.360(3) .
O3 H31 0.71(3) .
O4 C14 1.367(2) .
O4 H41 0.74(3) .
O5 C24 1.267(2) .
O6 C24 1.256(2) .
O7 C18 1.363(2) .
O7 H71 0.82(3) .
O8 C20 1.367(2) .
O8 H81 0.82(3) .
C1 C2 1.385(3) .
C1 H1 0.95 .
C2 C3 1.387(3) .
C2 H2 0.95 .
C3 C4 1.385(3) .
C3 H3 0.95 .
C4 C5 1.383(3) .
C4 H4 0.95 .
C5 H5 0.95 .
C6 C7 1.382(3) .
C6 H6 0.95 .
C7 C8 1.383(3) .
C7 H7 0.95 .
C8 C9 1.385(4) .
C8 H8 0.95 .
C9 C10 1.384(3) .
C9 H9 0.95 .
C10 H10 0.95 .
C11 C12 1.505(3) .
C12 C17 1.391(3) .
C12 C13 1.396(3) .
C13 C14 1.395(3) .
C13 H13 0.95 .
C14 C15 1.381(3) .
C15 C16 1.396(3) .
C15 H15 0.95 .
C16 C17 1.385(3) .
C17 H17 0.95 .
C18 C23 1.390(3) .
C18 C19 1.391(3) .
C19 C20 1.388(3) .
C19 H19 0.95 .
C20 C21 1.389(3) .
C21 C22 1.395(3) .
C21 H21 0.95 .
C22 C23 1.394(3) .
C22 C24 1.499(3) 4_566
C23 H23 0.95 .
C24 C22 1.499(3) 4_565
O9 C25 1.425(3) .
O9 H91 0.79(3) .
C25 H25A 0.98 .
C25 H25B 0.98 .
C25 H25C 0.98 .
C31 Cl1 1.759(3) .
C31 Cl2 1.760(3) .
C31 H31A 0.99 .
C31 H31B 0.99 .
C32 Cl3 1.766(3) .
C32 Cl4 1.771(3) .
C32 H32A 0.99 .
C32 H32B 0.99 .
